data_4037550
loop_
_publ_author_name
'Li, Xinhong'
'Wang, Songmeng'
'Li, Shengli'
'Li, Kangming'
'Mo, Xin'
'Liu, Lingyan'
'Chang, Weixing'
'Li, Jing'

_publ_section_title
;
 Temperature-Controlled Divergent Hydroamination Cyclization
 [2+2]-Cycloaddition Cascade Reactions of Homopropargylic Amines with
 2-Butynedioates: Direct Access To Pyrrolo- b-cyclobutene and Dihydro-1
 H-azepines.
;
_journal_issue 3
_journal_name_full 'The Journal of organic chemistry'
_journal_page_first 1288
_journal_page_last 1298
_journal_paper_doi 10.1021/acs.joc.8b02730
_journal_volume 84
_journal_year 2019
_chemical_absolute_configuration unk
_chemical_formula_moiety 'C28 H29 N O5'
_chemical_formula_sum 'C28 H29 N O5'
_chemical_formula_weight 459.58
_space_group_crystal_system triclinic
_space_group_IT_number 1
_space_group_name_Hall 'P 1'
_space_group_name_H-M_alt 'P 1'
_symmetry_Int_Tables_number 1
_atom_sites_solution_primary dual
_audit_creation_date 2018-05-13
_audit_creation_method
;
Olex2 1.2
(compiled 2017.08.10 svn.r3458 for OlexSys, GUI svn.r5381)
;
_cell_angle_alpha 73.997(14)
_cell_angle_beta 75.084(14)
_cell_angle_gamma 62.95(2)
_cell_formula_units_Z 1
_cell_length_a 7.9305(16)
_cell_length_b 8.0260(16)
_cell_length_c 10.9367(14)
_cell_measurement_reflns_used 597
_cell_measurement_temperature 120.00(10)
_cell_measurement_theta_max 24.8120
_cell_measurement_theta_min 3.7540
_cell_volume 588.8(2)
_computing_cell_refinement
;
CrysAlisPro, Agilent Technologies,
Version 1.171.36.32 (release 02-08-2013 CrysAlis171 .NET)
(compiled Aug  2 2013,16:46:58)
;
_computing_data_collection
;
CrysAlisPro, Agilent Technologies,
Version 1.171.36.32 (release 02-08-2013 CrysAlis171 .NET)
(compiled Aug  2 2013,16:46:58)
;
_computing_data_reduction
;
CrysAlisPro, Agilent Technologies,
Version 1.171.36.32 (release 02-08-2013 CrysAlis171 .NET)
(compiled Aug  2 2013,16:46:58)
;
_computing_molecular_graphics 'Olex2 (Dolomanov et al., 2009)'
_computing_publication_material 'Olex2 (Dolomanov et al., 2009)'
_computing_structure_refinement 'olex2.refine (Bourhis et al., 2015)'
_computing_structure_solution 'ShelXT (Sheldrick, 2015)'
_diffrn_ambient_temperature 120.00(10)
_diffrn_detector_area_resol_mean 16.2116
_diffrn_measured_fraction_theta_full 0.4727
_diffrn_measured_fraction_theta_max 0.4727
_diffrn_measurement_details
;
#__ type_ start__ end____ width___ exp.time_
  1 omega  -41.00   26.00   1.0000    3.0600
omega____ theta____ kappa____ phi______ frames
    -       18.5490  -57.0000 -120.0000 67

#__ type_ start__ end____ width___ exp.time_
  2 omega   66.00   93.00   1.0000    3.0600
omega____ theta____ kappa____ phi______ frames
    -       18.5490  178.0000 -120.0000 27

#__ type_ start__ end____ width___ exp.time_
  3 omega  -52.00   63.00   1.0000    3.0600
omega____ theta____ kappa____ phi______ frames
    -       18.5490  -19.0000  -60.0000 115
;
_diffrn_measurement_device_type 'SuperNova, Single source at offset, Eos'
_diffrn_measurement_method '\w scans'
_diffrn_orient_matrix_UB_11 -0.0894474000
_diffrn_orient_matrix_UB_12 0.0244664000
_diffrn_orient_matrix_UB_13 -0.0178189000
_diffrn_orient_matrix_UB_21 0.0407845000
_diffrn_orient_matrix_UB_22 0.0112905000
_diffrn_orient_matrix_UB_23 -0.0659145000
_diffrn_orient_matrix_UB_31 0.0258161000
_diffrn_orient_matrix_UB_32 -0.0972963000
_diffrn_orient_matrix_UB_33 0.0009320000
_diffrn_radiation_monochromator mirror
_diffrn_radiation_type 'Mo K\a'
_diffrn_radiation_wavelength 0.71073
_diffrn_reflns_av_R_equivalents 0.0298
_diffrn_reflns_av_unetI/netI 0.0701
_diffrn_reflns_limit_h_max 6
_diffrn_reflns_limit_h_min -9
_diffrn_reflns_limit_k_max 6
_diffrn_reflns_limit_k_min -8
_diffrn_reflns_limit_l_max 12
_diffrn_reflns_limit_l_min -12
_diffrn_reflns_number 2066
_diffrn_reflns_theta_full 25.0186
_diffrn_reflns_theta_max 25.02
_diffrn_reflns_theta_min 2.90
_diffrn_source 'SuperNova (Mo) X-ray Source'
_exptl_absorpt_coefficient_mu 0.089
_exptl_absorpt_correction_T_max 1.00000
_exptl_absorpt_correction_T_min 0.51795
_exptl_absorpt_correction_type multi-scan
_exptl_absorpt_process_details
;
CrysAlisPro, Agilent Technologies,
Version 1.171.36.32 (release 02-08-2013 CrysAlis171 .NET)
(compiled Aug  2 2013,16:46:58)
Empirical absorption correction using spherical harmonics,
 implemented in SCALE3 ABSPACK scaling algorithm.
;
_exptl_crystal_colour
;
;
_exptl_crystal_density_diffrn 1.2959
_exptl_crystal_description
;
;
_exptl_crystal_F_000 244.1293
_refine_diff_density_max 0.1821
_refine_diff_density_min -0.2235
_refine_diff_density_rms 0.0425
_refine_ls_abs_structure_details 'Flack, H. D. (1983). Acta Cryst. A39, 876-881.'
_refine_ls_abs_structure_Flack 0(2)
_refine_ls_d_res_high 0.8403
_refine_ls_d_res_low 7.0256
_refine_ls_goodness_of_fit_ref 0.9614
_refine_ls_hydrogen_treatment constr
_refine_ls_matrix_type full
_refine_ls_number_constraints 51
_refine_ls_number_parameters 309
_refine_ls_number_reflns 1955
_refine_ls_number_restraints 3
_refine_ls_restrained_S_all 0.9614
_refine_ls_R_factor_all 0.0639
_refine_ls_R_factor_gt 0.0573
_refine_ls_shift/su_max 0.6806
_refine_ls_shift/su_mean 0.1330
_refine_ls_structure_factor_coef Fsqd
_refine_ls_weighting_details 'w=1/[\s^2^(Fo^2^)+(0.1P)^2^] where P=(Fo^2^+2Fc^2^)/3'
_refine_ls_weighting_scheme calc
_refine_ls_wR_factor_gt 0.1398
_refine_ls_wR_factor_ref 0.1529
_reflns_Friedel_coverage 0.108
_reflns_limit_h_max 6
_reflns_limit_h_min -9
_reflns_limit_k_max 6
_reflns_limit_k_min -8
_reflns_limit_l_max 12
_reflns_limit_l_min -12
_reflns_number_gt 1708
_reflns_number_total 1955
_reflns_threshold_expression I>=2u(I)
_cod_data_source_file jo8b02730_si_004.cif
_cod_data_source_block A
_cod_depositor_comments
;

2020-10-10
Z value and formula fixed to values more according to usual
chemical conventions.                 miguel
;
_cod_original_formula_sum 'C1.273 H1.318 N0.045 O0.227'
_cod_original_formula_weight 20.89
_cod_original_formula_moiety '0.05(C28 H29 N O5)'
_cod_original_formula_units_Z 22
_cod_original_sg_symbol_Hall ' P 1'
_cod_database_code 4037550
_chemical_oxdiff_formula 'C N O'
_reflns_odcompleteness_completeness 72.17
_reflns_odcompleteness_iscentric 1
_reflns_odcompleteness_theta 26.32
_olex2_refinement_description
;
1. Fixed Uiso
 At 1.2 times of:
  All C(H) groups, All C(H,H) groups
 At 1.5 times of:
  All C(H,H,H) groups
2.a Ternary CH refined with riding coordinates:
 C00C(H00C), C00D(H00D), C00L(H00L), C00N(H00N), C00Q(H00Q)
2.b Secondary CH2 refined with riding coordinates:
 C00R(H00a,H00i), C00U(H00u,H00v), C00V(H00w,H00x)
2.c Aromatic/amide H refined with riding coordinates:
 C00B(H00B), C00E(H00E), C00F(H00F), C00G(H00G), C00H(H00H), C00J(H00J),
 C00M(H00M), C00O(H00O), C00P(H00P), C00T(H00T), C00W(H00y), C00X(H00z)
2.d Idealised Me refined as rotating group:
 C00S(H00k,H00r,H00s), C00Y(H00,H,Ha)
;
_olex2_submission_special_instructions 'No special instructions were received'

loop_
_space_group_symop_id
_space_group_symop_operation_xyz
1 x,y,z

loop_
_atom_site_label
_atom_site_type_symbol
_atom_site_fract_x
_atom_site_fract_y
_atom_site_fract_z
_atom_site_U_iso_or_equiv
_atom_site_adp_type
_atom_site_occupancy
_atom_site_refinement_flags_posn
O1 O 0.1946(5) 0.8629(5) 0.1845(4) 0.0249(9) Uani 1.000000 .
O2 O 0.3629(5) 0.2387(5) 0.2721(4) 0.0299(10) Uani 1.000000 .
O3 O 0.6275(5) 0.2958(5) 0.1925(4) 0.0264(9) Uani 1.000000 .
O4 O 0.7715(5) 0.6403(5) 0.2288(4) 0.0289(10) Uani 1.000000 .
O5 O 0.7158(5) 0.4122(5) 0.3856(4) 0.0258(9) Uani 1.000000 .
N1 N 0.3710(6) 0.6229(6) 0.5433(4) 0.0243(11) Uani 1.000000 .
C1 C 0.3615(8) 0.4396(8) 0.6045(5) 0.0235(12) Uani 1.000000 .
H1 H 0.4905(8) 0.3367(8) 0.5981(5) 0.0282(15) Uiso 1.000000 R
C2 C 0.2397(9) 0.4205(9) 0.5219(5) 0.0317(15) Uani 1.000000 .
H2 H 0.3049(9) 0.2975(9) 0.4955(5) 0.0381(18) Uiso 1.000000 R
H3 H 0.1161(9) 0.4311(9) 0.5718(5) 0.0381(18) Uiso 1.000000 R
C3 C 0.2131(8) 0.5807(8) 0.4031(5) 0.0258(13) Uani 1.000000 .
H4 H 0.0781(8) 0.6558(8) 0.3928(5) 0.0309(16) Uiso 1.000000 R
C4 C 0.3057(7) 0.7009(7) 0.4209(5) 0.0212(12) Uani 1.000000 .
H5 H 0.2171(7) 0.8356(7) 0.4143(5) 0.0255(14) Uiso 1.000000 R
C5 C 0.4531(7) 0.6585(7) 0.2903(5) 0.0191(12) Uani 1.000000 .
C6 C 0.3439(7) 0.5430(7) 0.2745(5) 0.0202(12) Uani 1.000000 .
C7 C 0.2410(8) 0.6808(7) 0.1554(5) 0.0248(13) Uani 1.000000 .
H6 H 0.1313(8) 0.6635(7) 0.1445(5) 0.0298(15) Uiso 1.000000 R
C8 C 0.3926(7) 0.8332(7) 0.1780(5) 0.0243(13) Uani 1.000000 .
H9 H 0.4082(7) 0.9439(7) 0.1859(5) 0.0292(15) Uiso 1.000000 R
C9 C 0.4859(8) 0.7652(7) 0.0521(5) 0.0273(13) Uani 1.000000 .
H8 H 0.5880(8) 0.7848(7) -0.0041(5) 0.0328(16) Uiso 1.000000 R
C10 C 0.3928(8) 0.6712(7) 0.0374(5) 0.0264(13) Uani 1.000000 .
H7 H 0.4162(8) 0.6120(7) -0.0310(5) 0.0316(16) Uiso 1.000000 R
C11 C 0.4484(8) 0.3394(7) 0.2481(5) 0.0236(13) Uani 1.000000 .
C12 C 0.7297(9) 0.1129(8) 0.1479(6) 0.0344(15) Uani 1.000000 .
H15 H 0.8659(9) 0.0651(8) 0.1491(6) 0.0413(18) Uiso 1.000000 R
H16 H 0.6843(9) 0.0205(8) 0.2048(6) 0.0413(18) Uiso 1.000000 R
C13 C 0.6953(10) 0.1403(9) 0.0111(7) 0.0445(18) Uani 1.000000 .
H17 H 0.5612(14) 0.181(6) 0.0111(10) 0.067(3) Uiso 1.000000 GR
H18 H 0.767(5) 0.0222(18) -0.0196(18) 0.067(3) Uiso 1.000000 GR
H19 H 0.736(6) 0.235(5) -0.0443(11) 0.067(3) Uiso 1.000000 GR
C14 C 0.6641(8) 0.5702(7) 0.2953(5) 0.0207(12) Uani 1.000000 .
C15 C 0.9163(9) 0.3267(9) 0.4034(7) 0.0416(17) Uani 1.000000 .
H10 H 0.9502(9) 0.4227(9) 0.4149(7) 0.050(2) Uiso 1.000000 R
H11 H 0.9980(9) 0.2757(9) 0.3278(7) 0.050(2) Uiso 1.000000 R
C16 C 0.9455(8) 0.1725(8) 0.5179(6) 0.0350(15) Uani 1.000000 .
H12 H 0.924(6) 0.072(3) 0.5026(18) 0.053(2) Uiso 1.000000 GR
H13 H 1.074(2) 0.124(4) 0.534(3) 0.053(2) Uiso 1.000000 GR
H14 H 0.857(4) 0.2217(17) 0.5911(11) 0.053(2) Uiso 1.000000 GR
C17 C 0.4945(8) 0.6788(8) 0.5769(5) 0.0230(12) Uani 1.000000 .
C18 C 0.5220(8) 0.8410(8) 0.5054(5) 0.0281(14) Uani 1.000000 .
H24 H 0.4573(8) 0.9120(8) 0.4357(5) 0.0337(16) Uiso 1.000000 R
C19 C 0.6442(8) 0.8967(8) 0.5373(6) 0.0297(14) Uani 1.000000 .
H23 H 0.6623(8) 1.0036(8) 0.4879(6) 0.0357(17) Uiso 1.000000 R
C20 C 0.7403(8) 0.7953(8) 0.6421(6) 0.0338(15) Uani 1.000000 .
H22 H 0.8203(8) 0.8345(8) 0.6643(6) 0.0406(18) Uiso 1.000000 R
C21 C 0.7140(9) 0.6328(8) 0.7135(6) 0.0349(16) Uani 1.000000 .
H21 H 0.7774(9) 0.5628(8) 0.7839(6) 0.0419(19) Uiso 1.000000 R
C22 C 0.5954(8) 0.5757(8) 0.6805(5) 0.0260(13) Uani 1.000000 .
H20 H 0.5818(8) 0.4658(8) 0.7281(5) 0.0312(16) Uiso 1.000000 R
C23 C 0.2628(8) 0.4278(8) 0.7444(5) 0.0244(13) Uani 1.000000 .
C24 C 0.1577(8) 0.5870(8) 0.8026(5) 0.0257(13) Uani 1.000000 .
H25 H 0.1563(8) 0.7046(8) 0.7588(5) 0.0309(15) Uiso 1.000000 R
C25 C 0.0551(8) 0.5712(8) 0.9254(5) 0.0299(14) Uani 1.000000 .
H26 H -0.0176(8) 0.6790(8) 0.9625(5) 0.0359(17) Uiso 1.000000 R
C26 C 0.0601(9) 0.3964(9) 0.9931(6) 0.0331(15) Uani 1.000000 .
H27 H -0.0075(9) 0.3856(9) 1.0760(6) 0.0398(18) Uiso 1.000000 R
C27 C 0.1665(10) 0.2381(9) 0.9363(6) 0.0382(16) Uani 1.000000 .
H28 H 0.1691(10) 0.1203(9) 0.9807(6) 0.0458(19) Uiso 1.000000 R
C28 C 0.2696(8) 0.2532(8) 0.8136(6) 0.0308(14) Uani 1.000000 .
H29 H 0.3441(8) 0.1447(8) 0.7774(6) 0.0370(17) Uiso 1.000000 R

loop_
_atom_site_aniso_label
_atom_site_aniso_U_11
_atom_site_aniso_U_22
_atom_site_aniso_U_33
_atom_site_aniso_U_12
_atom_site_aniso_U_13
_atom_site_aniso_U_23
O1 0.030(2) 0.015(2) 0.035(2) -0.0092(15) -0.0112(18) -0.0081(16)
O2 0.037(3) 0.018(2) 0.039(2) -0.0124(18) -0.007(2) -0.0088(18)
O3 0.029(2) 0.018(2) 0.038(2) -0.0110(16) -0.0015(18) -0.0139(17)
O4 0.028(2) 0.025(2) 0.036(2) -0.0139(18) -0.0064(19) -0.0022(18)
O5 0.023(2) 0.022(2) 0.035(2) -0.0088(16) -0.0088(17) -0.0051(17)
N1 0.032(3) 0.019(3) 0.026(2) -0.014(2) -0.005(2) -0.005(2)
C1 0.027(3) 0.017(3) 0.031(3) -0.013(2) 0.001(2) -0.009(2)
C2 0.045(4) 0.036(4) 0.026(3) -0.027(3) -0.001(3) -0.009(3)
C3 0.026(3) 0.021(3) 0.035(3) -0.013(2) -0.001(2) -0.010(2)
C4 0.025(3) 0.019(3) 0.023(3) -0.009(2) -0.003(2) -0.009(2)
C5 0.027(3) 0.017(3) 0.019(3) -0.013(2) -0.003(2) -0.004(2)
C6 0.027(3) 0.016(3) 0.027(3) -0.013(2) -0.008(2) -0.007(2)
C7 0.035(3) 0.009(3) 0.035(3) -0.008(2) -0.013(3) -0.006(2)
C8 0.026(3) 0.014(3) 0.037(3) -0.009(2) -0.004(3) -0.010(2)
C9 0.037(3) 0.019(3) 0.026(3) -0.010(2) -0.011(3) -0.003(2)
C10 0.040(4) 0.017(3) 0.027(3) -0.014(3) -0.007(3) -0.006(2)
C11 0.027(3) 0.020(3) 0.029(3) -0.012(2) -0.009(2) -0.003(2)
C12 0.038(4) 0.014(3) 0.054(4) -0.011(3) -0.010(3) -0.009(3)
C13 0.057(5) 0.029(4) 0.052(4) -0.019(3) -0.002(4) -0.018(3)
C14 0.025(3) 0.023(3) 0.020(3) -0.010(2) -0.002(2) -0.011(2)
C15 0.029(3) 0.042(4) 0.056(4) -0.013(3) -0.021(3) -0.000(3)
C16 0.033(3) 0.024(3) 0.045(4) -0.006(3) -0.011(3) -0.006(3)
C17 0.029(3) 0.021(3) 0.027(3) -0.015(2) -0.004(2) -0.009(2)
C18 0.035(3) 0.024(3) 0.032(3) -0.014(2) -0.013(3) -0.003(3)
C19 0.028(3) 0.025(3) 0.039(3) -0.014(2) -0.004(3) -0.004(3)
C20 0.035(4) 0.030(4) 0.049(4) -0.020(3) -0.016(3) -0.005(3)
C21 0.038(4) 0.034(4) 0.037(3) -0.017(3) -0.015(3) 0.001(3)
C22 0.033(4) 0.019(3) 0.031(3) -0.011(2) -0.009(3) -0.009(2)
C23 0.031(3) 0.022(3) 0.027(3) -0.015(2) -0.007(2) -0.005(2)
C24 0.034(3) 0.020(3) 0.029(3) -0.013(2) -0.010(2) -0.005(2)
C25 0.031(3) 0.028(4) 0.032(3) -0.008(3) -0.003(3) -0.015(3)
C26 0.033(4) 0.042(4) 0.027(3) -0.019(3) -0.002(3) -0.008(3)
C27 0.051(4) 0.026(4) 0.038(3) -0.022(3) -0.011(3) 0.008(3)
C28 0.032(3) 0.020(3) 0.038(3) -0.009(2) -0.009(3) -0.002(3)

loop_
_atom_type_symbol
_atom_type_scat_dispersion_real
_atom_type_scat_dispersion_imag
_atom_type_scat_Cromer_Mann_a1
_atom_type_scat_Cromer_Mann_a2
_atom_type_scat_Cromer_Mann_a3
_atom_type_scat_Cromer_Mann_a4
_atom_type_scat_Cromer_Mann_b1
_atom_type_scat_Cromer_Mann_b2
_atom_type_scat_Cromer_Mann_b3
_atom_type_scat_Cromer_Mann_b4
_atom_type_scat_Cromer_Mann_c
_atom_type_scat_source
_atom_type_scat_dispersion_source
H 0.00000 0.00000 0.49300 0.32291 0.14019 0.04081 10.51090 26.12570 3.14236 57.79970 0.0030380000826 'International Tables Volume C Table 6.1.1.4 (pp. 500-502)' 'Henke, Gullikson and Davis, At. Data and Nucl. Data Tables, 1993, 54, 2'
C 0.00347 0.00161 2.31000 1.02000 1.58860 0.86500 20.84390 10.20750 0.56870 51.65120 0.215599998832 'International Tables Volume C Table 6.1.1.4 (pp. 500-502)' 'Henke, Gullikson and Davis, At. Data and Nucl. Data Tables, 1993, 54, 2'
O 0.01158 0.00611 3.04850 2.28680 1.54630 0.86700 13.27710 5.70110 0.32390 32.90890 0.250800013542 'International Tables Volume C Table 6.1.1.4 (pp. 500-502)' 'Henke, Gullikson and Davis, At. Data and Nucl. Data Tables, 1993, 54, 2'
N 0.00653 0.00323 12.21260 3.13220 2.01250 1.16630 0.00570 9.89330 28.99750 0.58260 -11.5290002823 'International Tables Volume C Table 6.1.1.4 (pp. 500-502)' 'Henke, Gullikson and Davis, At. Data and Nucl. Data Tables, 1993, 54, 2'

loop_
_geom_angle_atom_site_label_1
_geom_angle_atom_site_label_2
_geom_angle_atom_site_label_3
_geom_angle
C8 O1 C7 96.0(4)
C12 O3 C11 116.8(4)
C15 O5 C14 115.4(4)
C1 N1 C4 114.1(4)
C1 N1 C17 121.1(4)
C17 N1 C4 120.9(4)
C2 C1 N1 103.5(4)
C2 C1 C23 108.5(4)
C23 C1 N1 115.0(5)
C1 C2 C3 107.9(5)
C2 C3 C4 105.8(4)
C2 C3 C6 120.5(5)
C4 C3 C6 91.3(4)
C3 C4 N1 107.5(4)
C3 C4 C5 91.0(4)
C5 C4 N1 120.7(4)
C4 C5 C6 86.4(4)
C4 C5 C14 118.8(4)
C6 C5 C14 122.8(4)
C8 C5 C4 111.2(4)
C8 C5 C6 101.1(4)
C8 C5 C14 113.0(4)
C3 C6 C5 91.2(4)
C3 C6 C7 112.0(4)
C3 C6 C11 119.6(4)
C5 C6 C7 99.6(4)
C5 C6 C11 122.8(4)
C7 C6 C11 109.3(4)
C6 C7 O1 100.1(4)
C10 C7 O1 102.1(4)
C10 C7 C6 108.1(4)
C5 C8 O1 99.6(4)
C5 C8 C9 108.6(4)
C9 C8 O1 101.8(4)
C10 C9 C8 106.2(5)
C7 C10 C9 105.7(5)
O2 C11 O3 126.2(5)
C6 C11 O2 120.2(5)
C6 C11 O3 113.5(5)
C13 C12 O3 109.4(4)
O4 C14 O5 124.7(5)
C5 C14 O4 123.0(5)
C5 C14 O5 112.2(4)
C16 C15 O5 109.3(5)
C18 C17 N1 120.3(5)
C18 C17 C22 117.7(5)
C22 C17 N1 122.0(5)
C19 C18 C17 120.8(5)
C20 C19 C18 120.9(6)
C19 C20 C21 118.5(5)
C20 C21 C22 120.5(5)
C21 C22 C17 121.5(5)
C1 C23 C24 122.8(5)
C1 C23 C28 118.3(5)
C28 C23 C24 118.8(5)
C25 C24 C23 120.4(5)
C26 C25 C24 120.4(5)
C27 C26 C25 119.2(6)
C26 C27 C28 120.6(5)
C27 C28 C23 120.6(5)

loop_
_geom_bond_atom_site_label_1
_geom_bond_atom_site_label_2
_geom_bond_distance
O1 C7 1.443(7)
O1 C8 1.462(6)
O2 C11 1.212(7)
O3 C11 1.315(7)
O3 C12 1.470(7)
O4 C14 1.209(7)
O5 C14 1.340(6)
O5 C15 1.460(7)
N1 C1 1.466(7)
N1 C4 1.432(7)
N1 C17 1.404(7)
C1 C2 1.559(8)
C3 C2 1.536(7)
C4 C3 1.526(7)
C4 C5 1.603(7)
C5 C8 1.564(7)
C6 C3 1.531(8)
C6 C5 1.592(7)
C6 C7 1.587(7)
C7 C10 1.513(8)
C9 C8 1.504(8)
C9 C10 1.332(8)
C11 C6 1.532(8)
C12 C13 1.528(10)
C14 C5 1.501(7)
C16 C15 1.479(8)
C17 C18 1.400(8)
C18 C19 1.385(8)
C20 C19 1.388(8)
C20 C21 1.399(8)
C22 C17 1.399(7)
C22 C21 1.371(8)
C23 C1 1.528(7)
C23 C24 1.392(8)
C23 C28 1.381(8)
C24 C25 1.385(8)
C25 C26 1.383(8)
C27 C26 1.379(9)
C28 C27 1.386(8)
